data_4060744
_journal_name_full Organometallics
_journal_year 2003
_chemical_formula_moiety 'Pd P C51 H44 B F24 O '
_chemical_formula_sum 'C51 H44 B F24 O P Pd'
_chemical_formula_weight 1277.04
_space_group_IT_number 170
_symmetry_cell_setting hexagonal
_symmetry_space_group_name_Hall 'P 65'
_symmetry_space_group_name_H-M 'P 65'
_cell_angle_alpha 90.0
_cell_angle_beta 90.0
_cell_angle_gamma 120.0
_cell_formula_units_Z 6
_cell_length_a 13.0281(5)
_cell_length_b 13.0281(5)
_cell_length_c 56.9568(22)
_cell_measurement_temperature 173
_cell_volume 8372.2(6)
_diffrn_ambient_temperature 173
_exptl_crystal_density_diffrn 1.520
_refine_ls_R_factor_obs 0.063
_refine_ls_wR_factor_obs 0.075
_cod_depositor_comments
;
The following automatic conversions were performed:
'_symmetry_cell_setting' value 'Hexagonal' changed to 'hexagonal'
according to '/home/saulius/struct/CIF-dictionaries/cif_core.dic'
dictionary named 'cif_core.dic' version 2.4.1 from 2010-06-29.

Automatic conversion script
Id: cif_fix_enum 1527 2010-12-29 10:47:43Z saulius 

The following automatic conversions were performed:

'_atom_site_thermal_displace_type' tag value 'Uij' was replaced with
'Uani' value 79 times.

Automatic conversion script
Id: cif_fix_values 1646 2011-03-28 12:23:43Z adriana 
;
_cod_original_formula_sum 'Pd P C51 H44 B F24 O '
_cod_database_code 4060744

loop_
_symmetry_equiv_pos_as_xyz
x,y,z
x-y,x,5/6+z
-y,x-y,2/3+z
-x,-y,1/2+z
-x+y,-x,1/3+z
y,-x+y,1/6+z

loop_
_atom_site_aniso_label
_atom_site_aniso_U_11
_atom_site_aniso_U_22
_atom_site_aniso_U_33
_atom_site_aniso_U_12
_atom_site_aniso_U_13
_atom_site_aniso_U_23
_atom_site_aniso_type_symbol
Pd1 0.0399(3) 0.0457(3) 0.0496(3) 0.0286(3) 0.0060(3) 0.0072(3) Pd
P1 0.0393(9) 0.0433(10) 0.0468(11) 0.0261(8) 0.0054(9) 0.0068(9) P
C1 0.050(5) 0.048(5) 0.088(7) 0.029(4) 0.018(5) 0.026(5) C
C2 0.055(5) 0.063(5) 0.061(5) 0.049(4) 0.010(4) 0.007(4) C
C3 0.080(6) 0.082(7) 0.058(6) 0.061(6) -0.009(5) -0.005(5) C
O4 0.042(3) 0.039(3) 0.059(3) 0.0244(23) 0.0022(25) 0.0020(24) O
C5 0.035(4) 0.047(4) 0.037(4) 0.027(3) 0.002(3) 0.000(3) C
C6 0.041(4) 0.037(4) 0.045(4) 0.022(3) 0.002(3) 0.000(3) C
C7 0.039(4) 0.049(4) 0.027(3) 0.022(3) -0.004(3) -0.004(3) C
C8 0.049(5) 0.042(4) 0.068(5) 0.024(4) 0.011(4) -0.001(4) C
C9 0.060(5) 0.037(4) 0.064(5) 0.016(4) 0.009(4) 0.003(4) C
C10 0.047(5) 0.054(5) 0.059(5) 0.024(4) 0.009(4) 0.005(4) C
C11 0.045(5) 0.050(5) 0.067(6) 0.028(4) 0.010(4) 0.002(4) C
C12 0.038(4) 0.053(5) 0.050(5) 0.029(4) -0.002(3) -0.003(4) C
C13 0.043(4) 0.054(5) 0.061(5) 0.029(4) -0.011(4) 0.000(4) C
C14 0.058(5) 0.055(5) 0.068(6) 0.026(4) -0.019(5) -0.007(4) C
C15 0.077(6) 0.057(5) 0.048(5) 0.047(5) 0.010(4) 0.005(4) C
C16 0.085(6) 0.046(5) 0.107(8) 0.040(5) 0.026(6) 0.019(6) C
C17 0.055(5) 0.078(6) 0.023(4) 0.041(5) 0.007(3) 0.011(4) C
C18 0.083(7) 0.092(7) 0.048(5) 0.055(6) -0.011(5) -0.001(5) C
C19 0.107(8) 0.108(8) 0.031(4) 0.083(7) 0.018(5) 0.020(5) C
C20 0.059(5) 0.101(7) 0.039(5) 0.052(5) -0.004(4) 0.017(5) C
B30 0.032(4) 0.037(4) 0.036(4) 0.014(4) -0.001(3) 0.004(4) B
C31 0.031(3) 0.040(4) 0.032(4) 0.018(3) 0.009(3) 0.006(3) C
C32 0.031(3) 0.033(4) 0.029(4) 0.010(3) 0.006(3) 0.006(3) C
C33 0.046(4) 0.059(5) 0.029(4) 0.033(4) 0.003(3) 0.007(3) C
C34 0.066(5) 0.073(6) 0.032(4) 0.049(5) 0.021(4) 0.026(4) C
C35 0.050(5) 0.040(4) 0.069(6) 0.034(4) 0.021(4) 0.027(4) C
C36 0.057(4) 0.045(4) 0.029(4) 0.031(4) 0.017(3) 0.008(3) C
C37 0.040(4) 0.066(5) 0.039(4) 0.032(4) 0.005(4) 0.005(4) C
C38 0.128(10) 0.062(6) 0.064(7) 0.062(7) 0.043(6) 0.031(5) C
C41 0.043(4) 0.033(3) 0.017(3) 0.021(3) 0.005(3) 0.002(3) C
C42 0.033(4) 0.036(4) 0.046(4) 0.020(3) 0.002(3) 0.002(3) C
C43 0.045(4) 0.039(4) 0.029(4) 0.024(3) -0.006(3) -0.009(3) C
C44 0.044(4) 0.045(4) 0.026(3) 0.022(4) -0.005(3) -0.007(3) C
C45 0.042(4) 0.040(4) 0.034(4) 0.018(3) -0.007(3) -0.003(3) C
C46 0.049(4) 0.034(4) 0.037(4) 0.025(3) -0.001(3) -0.001(3) C
C47 0.049(5) 0.058(5) 0.054(5) 0.034(4) -0.004(4) 0.006(4) C
C48 0.045(5) 0.040(4) 0.061(6) 0.015(4) -0.015(4) 0.001(4) C
C51 0.052(4) 0.039(4) 0.014(3) 0.028(3) -0.002(3) 0.005(3) C
C52 0.044(4) 0.036(4) 0.025(3) 0.025(3) 0.001(3) 0.003(3) C
C53 0.047(4) 0.036(4) 0.035(4) 0.023(3) -0.008(3) -0.002(3) C
C54 0.046(4) 0.036(4) 0.042(4) 0.017(3) -0.007(3) -0.002(3) C
C55 0.052(5) 0.032(4) 0.030(4) 0.023(3) -0.003(3) -0.002(3) C
C56 0.041(4) 0.034(4) 0.027(3) 0.022(3) 0.008(3) 0.005(3) C
C57 0.063(5) 0.053(5) 0.057(5) 0.033(5) -0.013(5) -0.015(4) C
C58 0.047(4) 0.033(4) 0.039(4) 0.012(4) 0.002(4) 0.004(3) C
C61 0.029(3) 0.035(4) 0.031(4) 0.014(3) 0.007(3) 0.003(3) C
C62 0.034(3) 0.027(3) 0.034(4) 0.013(3) 0.004(3) -0.002(3) C
C63 0.045(4) 0.035(4) 0.026(3) 0.011(3) 0.005(3) -0.005(3) C
C64 0.046(4) 0.033(4) 0.039(4) 0.019(3) 0.010(3) 0.002(3) C
C65 0.042(4) 0.045(4) 0.036(4) 0.028(3) 0.012(3) 0.005(3) C
C66 0.045(4) 0.038(4) 0.029(4) 0.023(3) 0.009(3) 0.007(3) C
C67 0.044(4) 0.046(4) 0.044(5) 0.012(3) -0.012(4) -0.010(4) C
C68 0.107(8) 0.087(7) 0.041(5) 0.076(7) 0.028(5) 0.010(5) C
F31 0.58(3) 0.170(9) 0.074(6) 0.237(15) -0.156(11) -0.076(6) F
F32 0.125(7) 0.345(17) 0.066(5) -0.025(9) 0.044(5) -0.087(8) F
F33 0.179(9) 0.390(17) 0.126(7) 0.225(11) -0.101(7) -0.116(9) F
F34 0.369(15) 0.058(4) 0.105(6) 0.096(7) 0.083(8) 0.025(4) F
F35 0.319(17) 0.081(5) 0.225(12) 0.115(8) -0.096(11) 0.012(6) F
F36 0.166(9) 0.059(4) 0.273(13) -0.005(5) 0.102(10) -0.015(6) F
F41 0.087(4) 0.087(4) 0.092(4) 0.061(3) 0.031(3) 0.051(3) F
F42 0.123(5) 0.060(3) 0.141(6) 0.061(4) -0.062(5) -0.026(4) F
F43 0.056(3) 0.075(3) 0.103(4) 0.048(3) 0.002(3) 0.019(3) F
F44 0.048(3) 0.082(4) 0.124(5) 0.008(3) -0.013(3) 0.022(4) F
F45 0.103(5) 0.124(6) 0.073(4) -0.059(4) -0.029(4) 0.060(4) F
F46 0.092(4) 0.050(3) 0.144(6) 0.015(3) -0.005(4) -0.018(4) F
F51 0.135(6) 0.123(5) 0.126(6) 0.113(5) -0.063(5) -0.059(5) F
F52 0.155(6) 0.086(4) 0.098(5) 0.079(5) 0.040(5) -0.008(4) F
F53 0.087(4) 0.054(3) 0.118(5) 0.037(3) -0.017(4) -0.033(3) F
F54 0.056(3) 0.064(4) 0.187(8) 0.028(3) 0.037(4) 0.048(4) F
F55 0.058(3) 0.149(6) 0.094(5) 0.061(4) 0.015(3) 0.063(4) F
F56 0.064(4) 0.130(5) 0.102(5) 0.027(4) 0.028(4) -0.030(4) F
F61 0.123(5) 0.230(8) 0.036(3) 0.133(6) -0.003(3) 0.021(4) F
F62 0.069(3) 0.068(3) 0.0383(25) 0.017(3) 0.0064(23) 0.0203(22) F
F63 0.156(6) 0.050(3) 0.047(3) 0.018(3) -0.031(3) -0.0143(25) F
F64 0.178(7) 0.162(6) 0.062(4) 0.147(6) 0.027(4) 0.002(4) F
F65 0.197(8) 0.149(6) 0.103(5) 0.156(6) 0.085(5) 0.072(5) F
F66 0.111(6) 0.135(6) 0.154(8) 0.091(5) -0.024(5) -0.004(5) F

loop_
_atom_site_label
_atom_site_fract_x
_atom_site_fract_y
_atom_site_fract_z
_atom_site_U_iso_or_equiv
_atom_site_thermal_displace_type
_atom_site_calc_flag
_atom_site_refinement_flags
_atom_site_type_symbol
Pd1 0.33930(5) 0.42669(5) 0.03466 0.0419(4) Uani ? . Pd
P1 0.44193(15) 0.32762(16) 0.03289(4) 0.0407(12) Uani ? . P
C1 0.1889(7) 0.2924(7) 0.04873(18) 0.060(6) Uani ? . C
C2 0.2683(7) 0.5530(7) 0.04229(15) 0.051(6) Uani ? . C
C3 0.2457(9) 0.5198(9) 0.01963(16) 0.064(7) Uani ? . C
O4 0.5067(4) 0.5745(4) 0.02198(9) 0.045(3) Uani ? . O
C5 0.5848(6) 0.5556(6) 0.01406(13) 0.037(5) Uani ? . C
C6 0.5642(6) 0.4302(6) 0.01333(13) 0.040(4) Uani ? . C
C7 0.6962(6) 0.6535(6) 0.00603(12) 0.038(5) Uani ? . C
C8 0.7264(7) 0.7667(7) 0.01129(16) 0.052(5) Uani ? . C
C9 0.8320(8) 0.8675(7) 0.00264(17) 0.057(6) Uani ? . C
C10 0.9044(7) 0.8467(7) -0.01089(16) 0.054(5) Uani ? . C
C11 0.8785(7) 0.7320(7) -0.01673(16) 0.052(6) Uani ? . C
C12 0.7751(6) 0.6356(7) -0.00799(14) 0.044(5) Uani ? . C
C13 0.3763(7) 0.1823(7) 0.01637(16) 0.050(5) Uani ? . C
C14 0.2995(8) 0.1934(8) -0.00317(17) 0.061(6) Uani ? . C
C15 0.4739(8) 0.1641(8) 0.00421(15) 0.055(6) Uani ? . C
C16 0.3020(9) 0.0782(8) 0.03251(22) 0.076(7) Uani ? . C
C17 0.5162(7) 0.3329(8) 0.06131(12) 0.049(6) Uani ? . C
C18 0.5889(9) 0.4605(10) 0.06812(17) 0.070(8) Uani ? . C
C19 0.4223(10) 0.2689(10) 0.08017(14) 0.069(8) Uani ? . C
C20 0.5945(8) 0.2766(9) 0.06013(14) 0.061(6) Uani ? . C
B30 0.9468(7) 0.3416(7) 0.10822(15) 0.036(5) Uani ? . B
C31 0.9552(6) 0.4183(6) 0.08521(12) 0.034(4) Uani ? . C
C32 0.9188(6) 0.3682(6) 0.06274(12) 0.034(4) Uani ? . C
C33 0.9259(6) 0.4335(7) 0.04281(12) 0.042(5) Uani ? . C
C34 0.9740(7) 0.5572(8) 0.04415(13) 0.051(6) Uani ? . C
C35 1.0134(7) 0.6104(7) 0.06513(16) 0.048(5) Uani ? . C
C36 1.0028(7) 0.5428(7) 0.08563(12) 0.042(5) Uani ? . C
C37 0.8857(7) 0.3731(8) 0.01974(14) 0.046(5) Uani ? . C
C38 1.0692(12) 0.7427(9) 0.06799(19) 0.079(9) Uani ? . C
C41 1.0781(6) 0.3546(6) 0.11343(11) 0.030(4) Uani ? . C
C42 1.0909(6) 0.2640(6) 0.12327(13) 0.037(5) Uani ? . C
C43 1.2037(6) 0.2759(6) 0.12775(12) 0.036(4) Uani ? . C
C44 1.3057(6) 0.3817(6) 0.12329(12) 0.039(5) Uani ? . C
C45 1.2958(6) 0.4750(6) 0.11446(12) 0.040(5) Uani ? . C
C46 1.1828(6) 0.4595(6) 0.10994(12) 0.038(5) Uani ? . C
C47 1.2098(7) 0.1723(8) 0.13776(15) 0.050(6) Uani ? . C
C48 1.4028(7) 0.5941(7) 0.11071(16) 0.051(5) Uani ? . C
C51 0.8434(6) 0.2048(6) 0.10460(10) 0.032(4) Uani ? . C
C52 0.8632(6) 0.1189(6) 0.09317(12) 0.033(4) Uani ? . C
C53 0.7760(6) 0.0037(6) 0.08948(13) 0.038(4) Uani ? . C
C54 0.6580(7) -0.0351(6) 0.09610(14) 0.043(5) Uani ? . C
C55 0.6347(7) 0.0475(6) 0.10655(12) 0.037(5) Uani ? . C
C56 0.7250(6) 0.1636(6) 0.11063(11) 0.033(4) Uani ? . C
C57 0.8055(8) -0.0838(8) 0.07876(16) 0.055(6) Uani ? . C
C58 0.5111(7) 0.0136(6) 0.11295(13) 0.044(5) Uani ? . C
C61 0.9098(5) 0.3922(6) 0.13198(12) 0.032(4) Uani ? . C
C62 0.9379(6) 0.3730(6) 0.15483(12) 0.033(4) Uani ? . C
C63 0.8985(6) 0.4077(6) 0.17472(12) 0.039(4) Uani ? . C
C64 0.8335(6) 0.4642(6) 0.17254(13) 0.039(4) Uani ? . C
C65 0.8058(6) 0.4824(6) 0.15013(13) 0.038(4) Uani ? . C
C66 0.8433(6) 0.4475(6) 0.13043(12) 0.036(4) Uani ? . C
C67 0.9292(7) 0.3846(7) 0.19944(15) 0.050(5) Uani ? . C
C68 0.7301(10) 0.5389(9) 0.14586(16) 0.066(8) Uani ? . C
F31 0.8649(17) 0.2728(10) 0.01866(15) 0.253(21) Uani ? . F
F32 0.9588(9) 0.4189(14) 0.00394(15) 0.242(12) Uani ? . F
F33 0.7993(9) 0.3730(13) 0.01147(17) 0.195(13) Uani ? . F
F34 1.0641(12) 0.7803(6) 0.08849(16) 0.182(12) Uani ? . F
F35 1.0222(13) 0.7856(8) 0.05378(23) 0.201(13) Uani ? . F
F36 1.1787(10) 0.7982(7) 0.0612(3) 0.193(10) Uani ? . F
F41 1.1586(5) 0.1405(5) 0.15830(11) 0.081(4) Uani ? . F
F42 1.1546(6) 0.0772(5) 0.12359(13) 0.101(5) Uani ? . F
F43 1.3190(4) 0.1934(5) 0.14003(11) 0.071(4) Uani ? . F
F44 1.5026(5) 0.5980(5) 0.11736(13) 0.095(4) Uani ? . F
F45 1.4142(6) 0.6340(7) 0.08970(12) 0.151(6) Uani ? . F
F46 1.4021(6) 0.6756(5) 0.12427(14) 0.104(5) Uani ? . F
F51 0.8775(6) -0.1002(6) 0.09297(13) 0.106(6) Uani ? . F
F52 0.8616(7) -0.0445(6) 0.05918(13) 0.104(6) Uani ? . F
F53 0.7143(5) -0.1892(5) 0.07452(12) 0.085(5) Uani ? . F
F54 0.4418(5) -0.0987(5) 0.11798(15) 0.104(5) Uani ? . F
F55 0.4564(5) 0.0412(6) 0.09717(12) 0.096(5) Uani ? . F
F56 0.5030(5) 0.0675(7) 0.13271(13) 0.108(5) Uani ? . F
F61 1.0031(6) 0.3455(7) 0.19901(10) 0.110(7) Uani ? . F
F62 0.8318(4) 0.3013(4) 0.21051(8) 0.066(3) Uani ? . F
F63 0.9663(6) 0.4781(5) 0.21288(9) 0.099(5) Uani ? . F
F64 0.7166(8) 0.5881(7) 0.16574(11) 0.106(7) Uani ? . F
F65 0.7689(8) 0.6180(7) 0.12931(12) 0.118(7) Uani ? . F
F66 0.6189(7) 0.4607(8) 0.13868(16) 0.120(7) Uani ? . F
H1a 0.132 0.317 0.051 0.0720 Uiso ? . H
H1b 0.158 0.226 0.038 0.0720 Uiso ? . H
H1c 0.207 0.270 0.064 0.0720 Uiso ? . H
H2a 0.324 0.634 0.046 0.0694 Uiso ? . H
H2b 0.202 0.525 0.053 0.0694 Uiso ? . H
H3a 0.164 0.471 0.015 0.0835 Uiso ? . H
H3b 0.287 0.580 0.008 0.0835 Uiso ? . H
H6a 0.545 0.402 -0.003 0.0512 Uiso ? . H
H6b 0.636 0.432 0.018 0.0512 Uiso ? . H
H8 0.673 0.779 0.021 0.0629 Uiso ? . H
H9 0.851 0.947 0.006 0.0638 Uiso ? . H
H10 0.977 0.912 -0.016 0.0632 Uiso ? . H
H11 0.931 0.720 -0.027 0.0641 Uiso ? . H
H12 0.757 0.556 -0.012 0.0570 Uiso ? . H
H14a 0.239 0.205 0.004 0.0702 Uiso ? . H
H14b 0.348 0.260 -0.013 0.0702 Uiso ? . H
H14c 0.263 0.123 -0.013 0.0702 Uiso ? . H
H15a 0.522 0.230 -0.006 0.0707 Uiso ? . H
H15b 0.523 0.159 0.016 0.0707 Uiso ? . H
H15c 0.437 0.092 -0.005 0.0707 Uiso ? . H
H16a 0.351 0.072 0.044 0.0895 Uiso ? . H
H16b 0.243 0.091 0.040 0.0895 Uiso ? . H
H16c 0.264 0.006 0.023 0.0895 Uiso ? . H
H18a 0.647 0.500 0.056 0.0844 Uiso ? . H
H18b 0.540 0.496 0.069 0.0844 Uiso ? . H
H18c 0.628 0.467 0.083 0.0844 Uiso ? . H
H19a 0.372 0.302 0.082 0.0922 Uiso ? . H
H19b 0.376 0.187 0.076 0.0922 Uiso ? . H
H19c 0.459 0.274 0.095 0.0922 Uiso ? . H
H20a 0.546 0.195 0.056 0.0762 Uiso ? . H
H20b 0.655 0.316 0.048 0.0762 Uiso ? . H
H20c 0.631 0.283 0.075 0.0762 Uiso ? . H
H32 0.887 0.284 0.061 0.0410 Uiso ? . H
H34 0.977 0.602 0.030 0.0670 Uiso ? . H
H36 1.029 0.583 0.100 0.0539 Uiso ? . H
H42 1.021 0.191 0.127 0.0486 Uiso ? . H
H44 1.382 0.390 0.126 0.0484 Uiso ? . H
H46 1.179 0.526 0.104 0.0501 Uiso ? . H
H52 0.942 0.143 0.088 0.0452 Uiso ? . H
H54 0.596 -0.115 0.093 0.0514 Uiso ? . H
H56 0.705 0.218 0.118 0.0442 Uiso ? . H
H62 0.984 0.335 0.157 0.0417 Uiso ? . H
H64 0.809 0.490 0.186 0.0491 Uiso ? . H
H66 0.822 0.463 0.115 0.0473 Uiso ? . H

loop_
_geom_bond_atom_site_label_1
_geom_bond_atom_site_label_2
_geom_bond_distance
_geom_bond_site_symmetry_1
_geom_bond_site_symmetry_2
_geom_bond_publ_flag
Pd(1) P(1) 2.2782(18) ? ? ?
Pd(1) C(1) 2.029(8) ? ? ?
Pd(1) C(3) 2.274(8) ? ? ?
Pd(1) O(4) 2.188(5) ? ? ?
P(1) C(6) 1.853(7) ? ? ?
P(1) C(13) 1.893(8) ? ? ?
P(1) C(17) 1.869(8) ? ? ?
C(2) C(3) 1.346(12) ? ? ?
O(4) C(5) 1.245(8) ? ? ?
C(5) C(6) 1.518(10) ? ? ?
C(5) C(7) 1.446(10) ? ? ?
C(7) C(8) 1.356(11) ? ? ?
C(7) C(12) 1.410(10) ? ? ?
C(8) C(9) 1.433(11) ? ? ?
C(9) C(10) 1.346(12) ? ? ?
C(10) C(11) 1.398(12) ? ? ?
C(11) C(12) 1.396(11) ? ? ?
C(13) C(14) 1.551(12) ? ? ?
C(13) C(15) 1.567(11) ? ? ?
C(13) C(16) 1.520(13) ? ? ?
C(17) C(18) 1.495(14) ? ? ?
C(17) C(19) 1.525(12) ? ? ?
C(17) C(20) 1.527(12) ? ? ?
B(30) C(31) 1.619(10) ? ? ?
B(30) C(41) 1.659(10) ? ? ?
B(30) C(51) 1.622(10) ? ? ?
B(30) C(61) 1.678(11) ? ? ?
C(31) C(32) 1.407(10) ? ? ?
C(31) C(36) 1.418(10) ? ? ?
C(32) C(33) 1.393(10) ? ? ?
C(33) C(34) 1.410(12) ? ? ?
C(33) C(37) 1.486(11) ? ? ?
C(34) C(35) 1.348(13) ? ? ?
C(35) C(36) 1.427(10) ? ? ?
C(35) C(38) 1.507(13) ? ? ?
C(37) F(31) 1.196(13) ? ? ?
C(37) F(32) 1.226(11) ? ? ?
C(37) F(33) 1.221(10) ? ? ?
C(38) F(34) 1.281(13) ? ? ?
C(38) F(35) 1.298(14) ? ? ?
C(38) F(36) 1.296(16) ? ? ?
C(41) C(42) 1.390(9) ? ? ?
C(41) C(46) 1.379(10) ? ? ?
C(42) C(43) 1.421(9) ? ? ?
C(43) C(44) 1.378(10) ? ? ?
C(43) C(47) 1.503(10) ? ? ?
C(44) C(45) 1.381(10) ? ? ?
C(45) C(46) 1.406(10) ? ? ?
C(45) C(48) 1.494(11) ? ? ?
C(47) F(41) 1.307(10) ? ? ?
C(47) F(42) 1.346(11) ? ? ?
C(47) F(43) 1.314(9) ? ? ?
C(48) F(44) 1.330(10) ? ? ?
C(48) F(45) 1.283(10) ? ? ?
C(48) F(46) 1.318(11) ? ? ?
C(51) C(52) 1.426(9) ? ? ?
C(51) C(56) 1.399(10) ? ? ?
C(52) C(53) 1.372(9) ? ? ?
C(53) C(54) 1.408(11) ? ? ?
C(53) C(57) 1.504(11) ? ? ?
C(54) C(55) 1.389(10) ? ? ?
C(55) C(56) 1.395(10) ? ? ?
C(55) C(58) 1.487(11) ? ? ?
C(57) F(51) 1.335(10) ? ? ?
C(57) F(52) 1.291(12) ? ? ?
C(57) F(53) 1.312(10) ? ? ?
C(58) F(54) 1.311(9) ? ? ?
C(58) F(55) 1.304(9) ? ? ?
C(58) F(56) 1.358(10) ? ? ?
C(61) C(62) 1.408(10) ? ? ?
C(61) C(66) 1.379(9) ? ? ?
C(62) C(63) 1.408(9) ? ? ?
C(63) C(64) 1.377(10) ? ? ?
C(63) C(67) 1.535(11) ? ? ?
C(64) C(65) 1.379(10) ? ? ?
C(65) C(66) 1.388(10) ? ? ?
C(65) C(68) 1.516(11) ? ? ?
C(67) F(61) 1.295(10) ? ? ?
C(67) F(62) 1.345(9) ? ? ?
C(67) F(63) 1.310(9) ? ? ?
C(68) F(64) 1.355(10) ? ? ?
C(68) F(65) 1.298(11) ? ? ?
C(68) F(66) 1.352(15) ? ? ?
F(31) F(32) 1.869(21) ? ? ?
F(31) F(33) 1.929(15) ? ? ?
F(32) F(33) 1.902(15) ? ? ?
F(34) F(35) 2.062(16) ? ? ?
F(34) F(36) 2.088(14) ? ? ?
F(35) F(36) 2.007(19) ? ? ?
F(41) F(42) 2.132(10) ? ? ?
F(41) F(43) 2.118(7) ? ? ?
F(42) F(43) 2.125(8) ? ? ?
F(44) F(45) 2.137(10) ? ? ?
F(44) F(46) 2.054(10) ? ? ?
F(45) F(46) 2.069(12) ? ? ?
F(51) F(52) 2.104(11) ? ? ?
F(51) F(53) 2.122(8) ? ? ?
F(52) F(53) 2.094(10) ? ? ?
F(54) F(55) 2.102(8) ? ? ?
F(54) F(56) 2.074(10) ? ? ?
F(55) F(56) 2.092(10) ? ? ?
F(61) F(62) 2.112(8) ? ? ?
F(61) F(63) 2.161(10) ? ? ?
F(62) F(63) 2.088(7) ? ? ?
F(64) F(65) 2.158(8) ? ? ?
F(64) F(66) 2.154(12) ? ? ?
F(65) F(66) 2.073(12) ? ? ?
